data_7033956
loop_
_publ_author_name
'Kissel, Alexander A.'
'Mahrova, Tatyana V.'
'Lyubov, Dmitry M.'
'Cherkasov, Anton V.'
'Fukin, Georgy K.'
'Trifonov, Alexander A.'
'Del Rosal, Iker'
'Maron, Laurent'

_publ_section_title
;
 Metallacyclic yttrium alkyl and hydrido complexes: synthesis, structures
 and catalytic activity in intermolecular olefin hydrophosphination and
 hydroamination.
;
_journal_issue 27
_journal_name_full 'Dalton transactions (Cambridge, England : 2003)'
_journal_page_first 12137
_journal_page_last 12148
_journal_paper_doi 10.1039/c5dt00129c
_journal_volume 44
_journal_year 2015
_chemical_formula_sum 'C71 H113 N4 O3 Y2'
_chemical_formula_weight 1248.47
_chemical_name_systematic
; 
 ? 
;
_space_group_IT_number 5
_symmetry_cell_setting monoclinic
_symmetry_space_group_name_Hall 'C 2y'
_symmetry_space_group_name_H-M 'C 1 2 1'
_atom_sites_solution_hydrogens geom
_atom_sites_solution_primary direct
_atom_sites_solution_secondary difmap
_audit_creation_method SHELXL-97
_audit_update_record
;
2014-09-17 deposited with the CCDC.
2015-02-10 downloaded from the CCDC.
;
_cell_angle_alpha 90.00
_cell_angle_beta 112.176(3)
_cell_angle_gamma 90.00
_cell_formula_units_Z 2
_cell_length_a 23.6249(6)
_cell_length_b 13.2778(4)
_cell_length_c 12.4270(3)
_cell_measurement_reflns_used 7358
_cell_measurement_temperature 100(2)
_cell_measurement_theta_max 32.5917
_cell_measurement_theta_min 3.0089
_cell_volume 3609.83(18)
_computing_cell_refinement 'CrysAlisPro, Agilent Technologies'
_computing_data_collection 'CrysAlisPro, Agilent Technologies'
_computing_data_reduction 'CrysAlisPro, Agilent Technologies'
_computing_molecular_graphics 'SHELXTL  (Sheldrick, 2000)'
_computing_publication_material 'SHELXTL  (Sheldrick, 2000)'
_computing_structure_refinement 'SHELXL-97 (Sheldrick, 2008)'
_computing_structure_solution 'SHELXS-97 (Sheldrick, 2008)'
_diffrn_ambient_temperature 100(2)
_diffrn_measured_fraction_theta_full 0.994
_diffrn_measured_fraction_theta_max 0.994
_diffrn_measurement_device_type 'Xcalibur, Eos'
_diffrn_measurement_method '\w scans'
_diffrn_radiation_monochromator graphite
_diffrn_radiation_source 'Enhance (Mo) X-ray Source'
_diffrn_radiation_type MoK\a
_diffrn_radiation_wavelength 0.71073
_diffrn_reflns_av_R_equivalents 0.0534
_diffrn_reflns_av_sigmaI/netI 0.0516
_diffrn_reflns_limit_h_max 30
_diffrn_reflns_limit_h_min -30
_diffrn_reflns_limit_k_max 16
_diffrn_reflns_limit_k_min -16
_diffrn_reflns_limit_l_max 15
_diffrn_reflns_limit_l_min -15
_diffrn_reflns_number 29422
_diffrn_reflns_theta_full 27.00
_diffrn_reflns_theta_max 27.00
_diffrn_reflns_theta_min 3.54
_exptl_absorpt_coefficient_mu 1.643
_exptl_absorpt_correction_T_max 0.6841
_exptl_absorpt_correction_T_min 0.3531
_exptl_absorpt_correction_type multi-scan
_exptl_absorpt_process_details
;
SCALE3 ABSPACK, CrysAlisPro, Agilent Technologies (2012) 
;
_exptl_crystal_colour yellow
_exptl_crystal_density_diffrn 1.149
_exptl_crystal_density_method 'not measured'
_exptl_crystal_description prism
_exptl_crystal_F_000 1338
_exptl_crystal_size_max 0.80
_exptl_crystal_size_mid 0.40
_exptl_crystal_size_min 0.25
_refine_diff_density_max 0.925
_refine_diff_density_min -0.676
_refine_diff_density_rms 0.068
_refine_ls_abs_structure_details 'Flack H D (1983), Acta Cryst. A39, 876-881'
_refine_ls_abs_structure_Flack -0.034(6)
_refine_ls_extinction_method none
_refine_ls_goodness_of_fit_ref 1.054
_refine_ls_hydrogen_treatment mixed
_refine_ls_matrix_type full
_refine_ls_number_parameters 466
_refine_ls_number_reflns 7829
_refine_ls_number_restraints 122
_refine_ls_restrained_S_all 1.064
_refine_ls_R_factor_all 0.0690
_refine_ls_R_factor_gt 0.0506
_refine_ls_shift/su_max 0.001
_refine_ls_shift/su_mean 0.000
_refine_ls_structure_factor_coef Fsqd
_refine_ls_weighting_details 'calc w=1/[\s^2^(Fo^2^)+(0.0705P)^2^+1.9025P] where P=(Fo^2^+2Fc^2^)/3'
_refine_ls_weighting_scheme calc
_refine_ls_wR_factor_gt 0.1179
_refine_ls_wR_factor_ref 0.1264
_reflns_number_gt 6455
_reflns_number_total 7829
_reflns_threshold_expression >2sigma(I)
_cod_data_source_file c5dt00129c2.cif
_cod_data_source_block yhdad
_cod_depositor_comments
;
The following automatic conversions were performed:

'_symmetry_cell_setting' value 'Monoclinic' changed to 'monoclinic'
according to
/usr/data/users/saulius/crontab/automatic-downloads/rss-feeds/RSC/lib/dictionaries/cif_core.dic
dictionary named 'cif_core.dic' version 2.4.2 from 2011-04-26.

Automatic conversion script
Id: cif_fix_values 3008 2015-01-20 13:52:24Z robertas 

 Adding full bibliography for 7033954--7033957.cif.
;
_cod_original_cell_volume 3609.83(16)
_cod_original_sg_symbol_H-M C2
_cod_database_code 7033956

loop_
_symmetry_equiv_pos_as_xyz
'x, y, z'
'-x, y, -z'
'x+1/2, y+1/2, z'
'-x+1/2, y+1/2, -z'

loop_
_atom_site_label
_atom_site_type_symbol
_atom_site_fract_x
_atom_site_fract_y
_atom_site_fract_z
_atom_site_U_iso_or_equiv
_atom_site_adp_type
_atom_site_occupancy
_atom_site_symmetry_multiplicity
_atom_site_calc_flag
_atom_site_refinement_flags
_atom_site_disorder_assembly
_atom_site_disorder_group
Y1 Y 0.420744(9) 0.50007(3) -0.051513(15) 0.03754(5) Uani 1 1 d D . .
H1 H 0.50305(18) 0.496(3) -0.1380(5) 0.067(8) Uiso 1 1 d D . .
N1 N 0.34581(8) 0.38781(15) -0.11383(15) 0.0299(5) Uani 1 1 d . . .
N2 N 0.37197(9) 0.55804(18) -0.22702(16) 0.0374(5) Uani 1 1 d . . .
C1 C 0.29881(10) 0.44854(18) -0.19386(19) 0.0292(5) Uani 1 1 d . . .
C2 C 0.31089(9) 0.52862(16) -0.25047(17) 0.0297(6) Uani 1 1 d . . .
C3 C 0.23335(10) 0.4301(2) -0.2024(2) 0.0413(7) Uani 1 1 d . . .
H3A H 0.2059 0.4279 -0.2844 0.062 Uiso 1 1 calc R . .
H3B H 0.2209 0.4848 -0.1632 0.062 Uiso 1 1 calc R . .
H3C H 0.2314 0.3658 -0.1652 0.062 Uiso 1 1 calc R . .
C4 C 0.25960(11) 0.5951(2) -0.3290(2) 0.0406(7) Uani 1 1 d . . .
H4A H 0.2264 0.5527 -0.3804 0.061 Uiso 1 1 calc R . .
H4B H 0.2751 0.6381 -0.3758 0.061 Uiso 1 1 calc R . .
H4C H 0.2441 0.6373 -0.2814 0.061 Uiso 1 1 calc R . .
C5 C 0.33388(9) 0.28797(18) -0.09029(19) 0.0290(5) Uani 1 1 d . . .
C6 C 0.31488(11) 0.2134(2) -0.1788(2) 0.0391(7) Uani 1 1 d . . .
C7 C 0.30698(13) 0.1154(2) -0.1504(3) 0.0539(8) Uani 1 1 d . . .
H7A H 0.2927 0.0663 -0.2103 0.065 Uiso 1 1 calc R . .
C8 C 0.31942(13) 0.0866(2) -0.0361(3) 0.0581(9) Uani 1 1 d . . .
H8A H 0.3160 0.0180 -0.0178 0.070 Uiso 1 1 calc R . .
C9 C 0.33686(12) 0.1587(2) 0.0506(3) 0.0508(8) Uani 1 1 d . . .
H9A H 0.3442 0.1393 0.1284 0.061 Uiso 1 1 calc R . .
C10 C 0.34384(11) 0.2602(2) 0.0258(2) 0.0365(6) Uani 1 1 d . B .
C11 C 0.30382(13) 0.2365(2) -0.3048(2) 0.0481(8) Uani 1 1 d . . .
H11A H 0.3162 0.3081 -0.3084 0.058 Uiso 1 1 calc R . .
C12 C 0.23615(16) 0.2271(3) -0.3853(3) 0.0761(11) Uani 1 1 d . . .
H12A H 0.2316 0.2414 -0.4655 0.114 Uiso 1 1 calc R . .
H12B H 0.2118 0.2754 -0.3611 0.114 Uiso 1 1 calc R . .
H12C H 0.2219 0.1586 -0.3805 0.114 Uiso 1 1 calc R . .
C13 C 0.34294(14) 0.1706(3) -0.3507(3) 0.0609(9) Uani 1 1 d . . .
H13A H 0.3861 0.1777 -0.3000 0.091 Uiso 1 1 calc R . .
H13B H 0.3372 0.1918 -0.4297 0.091 Uiso 1 1 calc R . .
H13C H 0.3306 0.1000 -0.3518 0.091 Uiso 1 1 calc R . .
C14 C 0.35923(10) 0.3378(2) 0.1223(2) 0.0595(9) Uani 1 1 d D . .
H14A H 0.3800 0.3984 0.1065 0.071 Uiso 1 1 calc R A 1
C15 C 0.29684(16) 0.3631(5) 0.1268(5) 0.081(2) Uani 0.593(7) 1 d PDU B 1
H15A H 0.2723 0.4004 0.0566 0.122 Uiso 0.593(7) 1 calc PR B 1
H15B H 0.3027 0.4045 0.1955 0.122 Uiso 0.593(7) 1 calc PR B 1
H15C H 0.2757 0.3007 0.1312 0.122 Uiso 0.593(7) 1 calc PR B 1
C15' C 0.30812(18) 0.4122(4) 0.1131(5) 0.0391(18) Uani 0.407(7) 1 d PDU B 2
H15D H 0.2894 0.4370 0.0331 0.059 Uiso 0.407(7) 1 calc PR B 2
H15E H 0.3252 0.4690 0.1657 0.059 Uiso 0.407(7) 1 calc PR B 2
H15F H 0.2771 0.3783 0.1347 0.059 Uiso 0.407(7) 1 calc PR B 2
C16 C 0.39484(15) 0.2923(4) 0.2453(3) 0.0805(13) Uani 1 1 d . B .
H16A H 0.4298 0.2533 0.2439 0.121 Uiso 1 1 calc R . .
H16B H 0.3676 0.2482 0.2670 0.121 Uiso 1 1 calc R . .
H16C H 0.4095 0.3469 0.3022 0.121 Uiso 1 1 calc R . .
C17 C 0.38735(10) 0.6119(2) -0.31120(19) 0.0351(6) Uani 1 1 d . . .
C18 C 0.39742(13) 0.7167(2) -0.3020(2) 0.0494(8) Uani 1 1 d . C .
C19 C 0.41799(14) 0.7646(3) -0.3799(2) 0.0578(9) Uani 1 1 d . . .
H19A H 0.4244 0.8354 -0.3740 0.069 Uiso 1 1 calc R . .
C20 C 0.42940(13) 0.7121(3) -0.4656(3) 0.0628(9) Uani 1 1 d . . .
H20A H 0.4448 0.7460 -0.5162 0.075 Uiso 1 1 calc R . .
C21 C 0.41841(12) 0.6113(3) -0.4767(2) 0.0574(9) Uani 1 1 d . . .
H21A H 0.4254 0.5760 -0.5370 0.069 Uiso 1 1 calc R . .
C22 C 0.39674(11) 0.5567(2) -0.4009(2) 0.0415(7) Uani 1 1 d . . .
C23 C 0.38642(13) 0.7785(2) -0.2085(3) 0.0706(11) Uani 1 1 d D . .
H23A H 0.3813 0.7354 -0.1469 0.085 Uiso 0.502(7) 1 calc PR C 1
H23B H 0.3656 0.7287 -0.1811 0.085 Uiso 0.498(7) 1 d PR C 2
C24 C 0.3371(2) 0.8548(3) -0.2544(5) 0.1099(18) Uani 1 1 d . C .
H24A H 0.3291 0.8853 -0.1897 0.165 Uiso 1 1 calc R . .
H24B H 0.2998 0.8223 -0.3076 0.165 Uiso 1 1 calc R . .
H24C H 0.3498 0.9072 -0.2960 0.165 Uiso 1 1 calc R . .
C25 C 0.4373(3) 0.8579(5) -0.1579(8) 0.112(3) Uani 0.502(7) 1 d PDU C 1
H25A H 0.4382 0.8806 -0.0821 0.168 Uiso 0.502(7) 1 calc PR C 1
H25B H 0.4291 0.9155 -0.2109 0.168 Uiso 0.502(7) 1 calc PR C 1
H25C H 0.4768 0.8281 -0.1484 0.168 Uiso 0.502(7) 1 calc PR C 1
C25' C 0.4450(2) 0.7861(6) -0.1011(5) 0.079(3) Uani 0.498(7) 1 d PDU C 2
H25D H 0.4609 0.7184 -0.0757 0.119 Uiso 0.498(7) 1 calc PR C 2
H25E H 0.4364 0.8198 -0.0387 0.119 Uiso 0.498(7) 1 calc PR C 2
H25F H 0.4754 0.8251 -0.1196 0.119 Uiso 0.498(7) 1 calc PR C 2
C26 C 0.38526(13) 0.4453(3) -0.4156(3) 0.0516(9) Uani 1 1 d . . .
H26A H 0.3778 0.4208 -0.3459 0.062 Uiso 1 1 calc R . .
C27 C 0.32755(15) 0.4240(3) -0.5218(3) 0.0649(10) Uani 1 1 d . . .
H27A H 0.2927 0.4581 -0.5132 0.097 Uiso 1 1 calc R . .
H27B H 0.3200 0.3513 -0.5289 0.097 Uiso 1 1 calc R . .
H27C H 0.3328 0.4490 -0.5916 0.097 Uiso 1 1 calc R . .
C28 C 0.43951(15) 0.3866(3) -0.4209(3) 0.0770(12) Uani 1 1 d . . .
H28A H 0.4755 0.3992 -0.3502 0.116 Uiso 1 1 calc R . .
H28B H 0.4479 0.4084 -0.4888 0.116 Uiso 1 1 calc R . .
H28C H 0.4301 0.3145 -0.4273 0.116 Uiso 1 1 calc R . .
O1S O 0.5000 0.3441(2) 0.0000 0.0584(8) Uani 1 2 d SD . .
C1S C 0.48625(14) 0.28008(17) -0.1023(2) 0.0550(9) Uani 1 1 d D . .
H1SA H 0.5173 0.2899 -0.1369 0.066 Uiso 1 1 calc R . .
H1SB H 0.4457 0.2976 -0.1614 0.066 Uiso 1 1 calc R . .
C2S C 0.4865(2) 0.1732(2) -0.06486(14) 0.0960(16) Uani 1 1 d D . .
H2SA H 0.4444 0.1460 -0.0934 0.115 Uiso 1 1 calc R . .
H2SB H 0.5114 0.1310 -0.0961 0.115 Uiso 1 1 calc R . .
O2S O 0.38901(7) 0.60699(14) 0.06218(14) 0.0475(5) Uani 1 1 d D . .
C3S C 0.33987(18) 0.6816(2) 0.0243(5) 0.064(2) Uani 0.452(4) 1 d PDU D 1
H3SA H 0.3069 0.6611 0.0507 0.077 Uiso 0.452(4) 1 calc PR D 1
H3SB H 0.3224 0.6850 -0.0616 0.077 Uiso 0.452(4) 1 calc PR D 1
C4S C 0.3638(3) 0.7844(3) 0.0735(3) 0.077(2) Uani 0.452(4) 1 d PDU D 1
H4SA H 0.3912 0.8144 0.0384 0.093 Uiso 0.452(4) 1 calc PR D 1
H4SB H 0.3309 0.8323 0.0691 0.093 Uiso 0.452(4) 1 calc PR D 1
C5S C 0.3977(2) 0.7449(3) 0.1944(3) 0.0622(18) Uani 0.452(4) 1 d PDU D 1
H5SA H 0.3697 0.7368 0.2363 0.075 Uiso 0.452(4) 1 calc PR D 1
H5SB H 0.4311 0.7914 0.2390 0.075 Uiso 0.452(4) 1 calc PR D 1
C3Q C 0.32486(13) 0.6291(3) 0.0229(4) 0.0469(14) Uani 0.548(4) 1 d PDU D 2
H3QA H 0.3020 0.5745 0.0429 0.056 Uiso 0.548(4) 1 calc PR D 2
H3QB H 0.3068 0.6417 -0.0618 0.056 Uiso 0.548(4) 1 calc PR D 2
C4Q C 0.3272(3) 0.7234(3) 0.0918(3) 0.084(2) Uani 0.548(4) 1 d PDU D 2
H4QA H 0.3394 0.7825 0.0569 0.100 Uiso 0.548(4) 1 calc PR D 2
H4QB H 0.2873 0.7371 0.0979 0.100 Uiso 0.548(4) 1 calc PR D 2
C5Q C 0.37528(16) 0.6972(5) 0.2081(3) 0.079(2) Uani 0.548(4) 1 d PDU D 2
H5QA H 0.3920 0.7586 0.2542 0.094 Uiso 0.548(4) 1 calc PR D 2
H5QB H 0.3584 0.6526 0.2526 0.094 Uiso 0.548(4) 1 calc PR D 2
C6S C 0.42331(13) 0.6441(2) 0.1785(2) 0.0683(11) Uani 1 1 d D D .
H6SA H 0.4670 0.6514 0.1903 0.082 Uiso 0.452(4) 1 calc PR D 1
H6SB H 0.4203 0.5955 0.2366 0.082 Uiso 0.452(4) 1 calc PR D 1
H6SC H 0.4549 0.6895 0.1785 0.082 Uiso 0.548(4) 1 d PR D 2
H6SD H 0.4413 0.5900 0.2318 0.082 Uiso 0.548(4) 1 d PR D 2
C7S C 0.5703(2) 0.0034(13) 0.7244(13) 0.223(7) Uani 0.25 1 d PDU E -1
H7SA H 0.5810 0.0061 0.8086 0.334 Uiso 0.25 1 calc PR E -1
H7SB H 0.5967 0.0493 0.7030 0.334 Uiso 0.25 1 calc PR E -1
H7SC H 0.5759 -0.0655 0.7017 0.334 Uiso 0.25 1 calc PR E -1
C8S C 0.5035(2) 0.0347(8) 0.6620(4) 0.077(4) Uani 0.25 1 d PDU E -1
H8SA H 0.4959 0.1071 0.6703 0.093 Uiso 0.25 1 calc PR E -1
H8SB H 0.4741 -0.0080 0.6807 0.093 Uiso 0.25 1 calc PR E -1
C9S C 0.5092(2) 0.0082(9) 0.5465(3) 0.065(3) Uani 0.25 1 d PDU E -1
H9SA H 0.5207 -0.0635 0.5473 0.078 Uiso 0.25 1 calc PR E -1
H9SB H 0.5418 0.0495 0.5369 0.078 Uiso 0.25 1 calc PR E -1
C10S C 0.44869(17) 0.0273(8) 0.4442(3) 0.145(6) Uani 0.25 1 d PDU E -1
H10A H 0.4196 -0.0296 0.4281 0.175 Uiso 0.25 1 calc PR E -1
H10B H 0.4287 0.0914 0.4504 0.175 Uiso 0.25 1 calc PR E -1
C11S C 0.4826(3) 0.0326(5) 0.3611(4) 0.160(6) Uani 0.25 1 d PDU E -1
H11B H 0.4823 0.1027 0.3338 0.192 Uiso 0.25 1 calc PR E -1
H11C H 0.5257 0.0118 0.4023 0.192 Uiso 0.25 1 calc PR E -1
C12S C 0.4519(5) -0.0367(6) 0.2573(5) 0.137(6) Uani 0.25 1 d PDU E -1
H12D H 0.4603 -0.0123 0.1904 0.205 Uiso 0.25 1 calc PR E -1
H12E H 0.4077 -0.0372 0.2380 0.205 Uiso 0.25 1 calc PR E -1
H12F H 0.4680 -0.1052 0.2768 0.205 Uiso 0.25 1 calc PR E -1

loop_
_atom_site_aniso_label
_atom_site_aniso_U_11
_atom_site_aniso_U_22
_atom_site_aniso_U_33
_atom_site_aniso_U_23
_atom_site_aniso_U_13
_atom_site_aniso_U_12
Y1 0.02634(8) 0.05985(12) 0.01888(7) 0.00485(12) -0.00004(6) -0.01310(12)
N1 0.0241(8) 0.0435(11) 0.0185(8) -0.0049(8) 0.0038(6) 0.0025(8)
N2 0.0240(8) 0.0634(13) 0.0213(8) 0.0062(9) 0.0044(7) -0.0004(9)
C1 0.0264(9) 0.0367(11) 0.0236(9) -0.0027(9) 0.0086(8) 0.0056(9)
C2 0.0252(9) 0.0429(15) 0.0180(8) -0.0014(8) 0.0048(7) 0.0054(8)
C3 0.0248(10) 0.0518(15) 0.0495(13) 0.0155(11) 0.0165(9) 0.0047(10)
C4 0.0271(10) 0.0554(16) 0.0396(12) 0.0131(11) 0.0130(9) 0.0056(11)
C5 0.0181(9) 0.0379(12) 0.0294(10) -0.0016(9) 0.0073(8) 0.0028(9)
C6 0.0330(11) 0.0374(13) 0.0466(12) -0.0080(11) 0.0146(10) -0.0016(10)
C7 0.0531(14) 0.0436(15) 0.0676(17) -0.0112(13) 0.0258(13) -0.0088(13)
C8 0.0485(14) 0.0358(14) 0.092(2) 0.0104(14) 0.0287(14) 0.0039(12)
C9 0.0419(13) 0.0564(16) 0.0558(14) 0.0224(13) 0.0203(11) 0.0077(13)
C10 0.0275(10) 0.0480(14) 0.0310(11) 0.0050(10) 0.0075(9) -0.0002(10)
C11 0.0519(14) 0.0499(16) 0.0392(12) -0.0196(11) 0.0134(11) -0.0063(13)
C12 0.0567(18) 0.111(3) 0.0500(16) -0.0370(17) 0.0081(14) 0.0062(19)
C13 0.0547(15) 0.076(2) 0.0537(15) -0.0258(15) 0.0219(13) -0.0036(15)
C14 0.0762(19) 0.075(2) 0.0239(11) 0.0013(13) 0.0153(12) 0.0035(17)
C15 0.107(4) 0.066(4) 0.056(3) -0.016(3) 0.016(3) 0.010(3)
C15' 0.039(3) 0.043(4) 0.031(3) -0.003(3) 0.009(2) 0.002(3)
C16 0.0487(17) 0.144(3) 0.0397(15) 0.0148(19) 0.0067(14) -0.021(2)
C17 0.0219(9) 0.0586(15) 0.0213(10) 0.0061(10) 0.0041(8) -0.0006(10)
C18 0.0404(13) 0.0684(19) 0.0316(12) 0.0114(12) 0.0048(11) 0.0017(14)
C19 0.0481(15) 0.0733(19) 0.0391(14) 0.0192(14) 0.0019(12) -0.0152(15)
C20 0.0386(13) 0.101(2) 0.0440(14) 0.0212(16) 0.0103(11) -0.0209(15)
C21 0.0394(12) 0.108(3) 0.0265(11) 0.0048(14) 0.0147(10) -0.0026(16)
C22 0.0238(10) 0.0732(17) 0.0229(10) 0.0002(11) 0.0037(9) -0.0007(12)
C23 0.086(2) 0.064(2) 0.0555(17) -0.0005(16) 0.0202(17) 0.0128(18)
C24 0.128(3) 0.079(3) 0.121(4) -0.004(3) 0.045(3) 0.032(3)
C25 0.108(5) 0.122(6) 0.088(5) -0.027(4) 0.017(4) 0.011(5)
C25' 0.100(5) 0.060(4) 0.059(4) -0.011(3) 0.009(3) -0.015(4)
C26 0.0381(13) 0.080(2) 0.0350(13) -0.0107(13) 0.0115(11) -0.0001(14)
C27 0.0502(17) 0.075(2) 0.0545(17) -0.0207(16) 0.0029(14) 0.0034(16)
C28 0.0499(16) 0.105(3) 0.074(2) -0.008(2) 0.0208(16) 0.0172(19)
O1S 0.0679(16) 0.0651(18) 0.0474(14) 0.000 0.0277(12) 0.000
C1S 0.0473(14) 0.0641(19) 0.0547(15) -0.0105(14) 0.0205(12) 0.0067(14)
C2S 0.132(3) 0.072(2) 0.082(2) -0.001(2) 0.038(3) 0.018(3)
O2S 0.0364(8) 0.0674(12) 0.0336(9) 0.0026(8) 0.0074(7) -0.0104(9)
C3S 0.054(3) 0.095(5) 0.051(3) 0.017(3) 0.028(2) -0.007(3)
C4S 0.085(4) 0.081(4) 0.081(4) 0.005(3) 0.050(3) 0.022(4)
C5S 0.067(3) 0.096(4) 0.043(2) -0.003(3) 0.042(2) 0.025(3)
C3Q 0.0241(19) 0.053(3) 0.061(3) -0.025(2) 0.0136(18) -0.006(2)
C4Q 0.068(4) 0.087(4) 0.087(4) -0.031(3) 0.019(3) 0.000(3)
C5Q 0.091(4) 0.087(4) 0.068(3) -0.013(3) 0.043(3) 0.016(3)
C6S 0.0597(19) 0.077(2) 0.0421(16) -0.0133(16) -0.0100(15) 0.0031(18)
C7S 0.222(8) 0.214(9) 0.232(9) 0.000(7) 0.086(6) 0.002(7)
C8S 0.075(5) 0.075(6) 0.094(6) -0.017(5) 0.048(4) -0.020(5)
C9S 0.063(4) 0.056(5) 0.081(5) -0.011(5) 0.033(4) -0.002(5)
C10S 0.153(8) 0.129(8) 0.145(8) 0.016(6) 0.046(5) -0.008(6)
C11S 0.167(8) 0.151(8) 0.164(8) 0.001(6) 0.066(6) 0.031(6)
C12S 0.126(7) 0.134(8) 0.150(8) 0.025(6) 0.051(5) 0.011(6)

loop_
_atom_type_symbol
_atom_type_description
_atom_type_scat_dispersion_real
_atom_type_scat_dispersion_imag
_atom_type_scat_source
C C 0.0033 0.0016 'International Tables Vol C Tables 4.2.6.8 and 6.1.1.4'
H H 0.0000 0.0000 'International Tables Vol C Tables 4.2.6.8 and 6.1.1.4'
N N 0.0061 0.0033 'International Tables Vol C Tables 4.2.6.8 and 6.1.1.4'
O O 0.0106 0.0060 'International Tables Vol C Tables 4.2.6.8 and 6.1.1.4'
Y Y -2.7962 3.5667 'International Tables Vol C Tables 4.2.6.8 and 6.1.1.4'

loop_
_geom_angle_atom_site_label_1
_geom_angle_atom_site_label_2
_geom_angle_atom_site_label_3
_geom_angle
_geom_angle_site_symmetry_1
_geom_angle_site_symmetry_3
N2 Y1 N1 80.66(7) . .
N2 Y1 O2S 102.86(7) . .
N1 Y1 O2S 103.02(7) . .
N2 Y1 H1 77.7(4) . .
N1 Y1 H1 118.2(7) . .
O2S Y1 H1 138.0(8) . .
N2 Y1 O1S 124.29(6) . .
N1 Y1 O1S 87.60(6) . .
O2S Y1 O1S 132.82(4) . .
H1 Y1 O1S 60.8(8) . .
N2 Y1 C1 55.54(7) . .
N1 Y1 C1 29.72(7) . .
O2S Y1 C1 92.40(6) . .
H1 Y1 C1 119.2(3) . .
O1S Y1 C1 114.37(6) . .
N2 Y1 C2 28.92(7) . .
N1 Y1 C2 56.08(6) . .
O2S Y1 C2 92.82(6) . .
H1 Y1 C2 103.08(18) . .
O1S Y1 C2 128.99(5) . .
C1 Y1 C2 27.72(7) . .
N2 Y1 Y1 117.19(6) . 2_655
N1 Y1 Y1 137.45(5) . 2_655
O2S Y1 Y1 109.11(4) . 2_655
H1 Y1 Y1 42.94(12) . 2_655
O1S Y1 Y1 50.04(4) . 2_655
C1 Y1 Y1 158.49(5) . 2_655
C2 Y1 Y1 145.21(5) . 2_655
N2 Y1 H1 77.7(4) . .
N1 Y1 H1 118.2(7) . .
O2S Y1 H1 138.0(8) . .
H1 Y1 H1 0.00(18) . .
O1S Y1 H1 60.8(8) . .
C1 Y1 H1 119.2(3) . .
C2 Y1 H1 103.08(18) . .
Y1 Y1 H1 42.94(12) 2_655 .
C5 N1 C1 120.80(17) . .
C5 N1 Y1 139.08(13) . .
C1 N1 Y1 99.91(14) . .
C2 N2 C17 120.72(17) . .
C2 N2 Y1 102.75(14) . .
C17 N2 Y1 136.53(14) . .
C2 C1 N1 122.7(2) . .
C2 C1 C3 119.5(2) . .
N1 C1 C3 117.3(2) . .
C2 C1 Y1 76.85(12) . .
N1 C1 Y1 50.37(10) . .
C3 C1 Y1 147.59(16) . .
C1 C2 N2 120.33(18) . .
C1 C2 C4 120.9(2) . .
N2 C2 C4 118.4(2) . .
C1 C2 Y1 75.43(11) . .
N2 C2 Y1 48.33(10) . .
C4 C2 Y1 151.37(16) . .
C1 C3 H3A 109.5 . .
C1 C3 H3B 109.5 . .
H3A C3 H3B 109.5 . .
C1 C3 H3C 109.5 . .
H3A C3 H3C 109.5 . .
H3B C3 H3C 109.5 . .
C2 C4 H4A 109.5 . .
C2 C4 H4B 109.5 . .
H4A C4 H4B 109.5 . .
C2 C4 H4C 109.5 . .
H4A C4 H4C 109.5 . .
H4B C4 H4C 109.5 . .
N1 C5 C10 119.1(2) . .
N1 C5 C6 121.6(2) . .
C10 C5 C6 119.2(2) . .
C7 C6 C5 119.6(3) . .
C7 C6 C11 117.9(2) . .
C5 C6 C11 122.6(2) . .
C6 C7 C8 121.6(3) . .
C6 C7 H7A 119.2 . .
C8 C7 H7A 119.2 . .
C9 C8 C7 119.5(3) . .
C9 C8 H8A 120.3 . .
C7 C8 H8A 120.3 . .
C8 C9 C10 121.1(3) . .
C8 C9 H9A 119.4 . .
C10 C9 H9A 119.4 . .
C9 C10 C5 119.0(2) . .
C9 C10 C14 119.3(2) . .
C5 C10 C14 121.7(2) . .
C6 C11 C13 112.1(2) . .
C6 C11 C12 112.7(3) . .
C13 C11 C12 109.7(2) . .
C6 C11 H11A 107.4 . .
C13 C11 H11A 107.4 . .
C12 C11 H11A 107.4 . .
C11 C12 H12A 109.5 . .
C11 C12 H12B 109.5 . .
H12A C12 H12B 109.5 . .
C11 C12 H12C 109.5 . .
H12A C12 H12C 109.5 . .
H12B C12 H12C 109.5 . .
C11 C13 H13A 109.5 . .
C11 C13 H13B 109.5 . .
H13A C13 H13B 109.5 . .
C11 C13 H13C 109.5 . .
H13A C13 H13C 109.5 . .
H13B C13 H13C 109.5 . .
C10 C14 C15' 115.6(3) . .
C10 C14 C15 103.4(3) . .
C15' C14 C15 28.2(3) . .
C10 C14 C16 113.0(3) . .
C15' C14 C16 116.1(3) . .
C15 C14 C16 102.6(3) . .
C10 C14 H14A 112.4 . .
C15' C14 H14A 84.1 . .
C15 C14 H14A 112.4 . .
C16 C14 H14A 112.4 . .
C14 C15 H15A 109.5 . .
C14 C15 H15B 109.5 . .
C14 C15 H15C 109.5 . .
C14 C15' H15D 109.5 . .
C14 C15' H15E 109.5 . .
H15D C15' H15E 109.5 . .
C14 C15' H15F 109.5 . .
H15D C15' H15F 109.5 . .
H15E C15' H15F 109.5 . .
C14 C16 H16A 109.5 . .
C14 C16 H16B 109.5 . .
H16A C16 H16B 109.5 . .
C14 C16 H16C 109.5 . .
H16A C16 H16C 109.5 . .
H16B C16 H16C 109.5 . .
C18 C17 C22 120.1(3) . .
C18 C17 N2 121.3(2) . .
C22 C17 N2 118.4(2) . .
C19 C18 C17 119.3(3) . .
C19 C18 C23 119.3(3) . .
C17 C18 C23 121.5(3) . .
C20 C19 C18 121.7(3) . .
C20 C19 H19A 119.1 . .
C18 C19 H19A 119.1 . .
C21 C20 C19 119.3(3) . .
C21 C20 H20A 120.4 . .
C19 C20 H20A 120.4 . .
C20 C21 C22 122.4(3) . .
C20 C21 H21A 118.8 . .
C22 C21 H21A 118.8 . .
C17 C22 C21 117.2(3) . .
C17 C22 C26 121.9(3) . .
C21 C22 C26 120.9(3) . .
C24 C23 C25' 127.9(4) . .
C24 C23 C18 114.2(3) . .
C25' C23 C18 110.2(4) . .
C24 C23 C25 93.9(4) . .
C25' C23 C25 44.4(4) . .
C18 C23 C25 110.4(4) . .
C24 C23 H23A 112.3 . .
C25' C23 H23A 72.5 . .
C18 C23 H23A 112.3 . .
C25 C23 H23A 112.3 . .
C24 C23 H23B 100.0 . .
C25' C23 H23B 98.8 . .
C18 C23 H23B 99.0 . .
C25 C23 H23B 138.6 . .
H23A C23 H23B 26.7 . .
C23 C24 H24A 109.5 . .
C23 C24 H24B 109.5 . .
H24A C24 H24B 109.5 . .
C23 C24 H24C 109.5 . .
H24A C24 H24C 109.5 . .
H24B C24 H24C 109.5 . .
C23 C25 H25A 109.5 . .
C23 C25 H25B 109.5 . .
C23 C25 H25C 109.5 . .
C23 C25' H25D 109.5 . .
C23 C25' H25E 109.5 . .
H25D C25' H25E 109.5 . .
C23 C25' H25F 109.5 . .
H25D C25' H25F 109.5 . .
H25E C25' H25F 109.5 . .
C22 C26 C28 113.1(3) . .
C22 C26 C27 110.4(3) . .
C28 C26 C27 111.1(3) . .
C22 C26 H26A 107.3 . .
C28 C26 H26A 107.3 . .
C27 C26 H26A 107.3 . .
C26 C27 H27A 109.5 . .
C26 C27 H27B 109.5 . .
H27A C27 H27B 109.5 . .
C26 C27 H27C 109.5 . .
H27A C27 H27C 109.5 . .
H27B C27 H27C 109.5 . .
C26 C28 H28A 109.5 . .
C26 C28 H28B 109.5 . .
H28A C28 H28B 109.5 . .
C26 C28 H28C 109.5 . .
H28A C28 H28C 109.5 . .
H28B C28 H28C 109.5 . .
C1S O1S C1S 108.8(3) . 2_655
C1S O1S Y1 123.99(13) . 2_655
C1S O1S Y1 109.48(11) 2_655 2_655
C1S O1S Y1 109.48(11) . .
C1S O1S Y1 123.99(13) 2_655 .
Y1 O1S Y1 79.92(8) 2_655 .
O1S C1S C2S 108.0(2) . .
O1S C1S H1SA 110.1 . .
C2S C1S H1SA 110.1 . .
O1S C1S H1SB 110.1 . .
C2S C1S H1SB 110.1 . .
H1SA C1S H1SB 108.4 . .
C2S C2S C1S 106.63(13) 2_655 .
C2S C2S H2SA 110.4 2_655 .
C1S C2S H2SA 110.4 . .
C2S C2S H2SB 110.4 2_655 .
C1S C2S H2SB 110.4 . .
H2SA C2S H2SB 108.6 . .
C3Q O2S C6S 113.0(2) . .
C3Q O2S C3S 31.2(2) . .
C6S O2S C3S 99.7(3) . .
C3Q O2S Y1 117.41(18) . .
C6S O2S Y1 128.89(15) . .
C3S O2S Y1 128.2(3) . .
O2S C3S C4S 110.5(4) . .
O2S C3S H3SA 109.5 . .
C4S C3S H3SA 109.5 . .
O2S C3S H3SB 109.5 . .
C4S C3S H3SB 109.5 . .
H3SA C3S H3SB 108.1 . .
C5S C4S C3S 93.7(4) . .
C5S C4S H4SA 113.0 . .
C3S C4S H4SA 113.0 . .
C5S C4S H4SB 113.0 . .
C3S C4S H4SB 113.0 . .
H4SA C4S H4SB 110.4 . .
C4S C5S C6S 105.5(3) . .
C4S C5S H5SA 110.6 . .
C6S C5S H5SA 110.6 . .
C4S C5S H5SB 110.6 . .
C6S C5S H5SB 110.6 . .
H5SA C5S H5SB 108.8 . .
O2S C3Q C4Q 99.7(3) . .
O2S C3Q H3QA 111.8 . .
C4Q C3Q H3QA 111.8 . .
O2S C3Q H3QB 111.8 . .
C4Q C3Q H3QB 111.8 . .
H3QA C3Q H3QB 109.5 . .
C5Q C4Q C3Q 101.9(4) . .
C5Q C4Q H4QA 111.4 . .
C3Q C4Q H4QA 111.4 . .
C5Q C4Q H4QB 111.4 . .
C3Q C4Q H4QB 111.4 . .
H4QA C4Q H4QB 109.3 . .
C6S C5Q C4Q 104.0(4) . .
C6S C5Q H5QA 111.0 . .
C4Q C5Q H5QA 111.0 . .
C6S C5Q H5QB 111.0 . .
C4Q C5Q H5QB 111.0 . .
H5QA C5Q H5QB 109.0 . .
O2S C6S C5Q 102.4(2) . .
O2S C6S C5S 109.3(2) . .
C5Q C6S C5S 34.1(3) . .
O2S C6S H6SA 109.8 . .
C5Q C6S H6SA 139.7 . .
C5S C6S H6SA 109.8 . .
O2S C6S H6SB 109.8 . .
C5Q C6S H6SB 81.8 . .
C5S C6S H6SB 109.8 . .
H6SA C6S H6SB 108.3 . .
O2S C6S H6SC 110.8 . .
C5Q C6S H6SC 111.5 . .
C5S C6S H6SC 78.0 . .
H6SA C6S H6SC 34.1 . .
H6SB C6S H6SC 132.8 . .
O2S C6S H6SD 111.6 . .
C5Q C6S H6SD 111.3 . .
C5S C6S H6SD 131.8 . .
H6SA C6S H6SD 78.8 . .
H6SB C6S H6SD 31.3 . .
H6SC C6S H6SD 109.2 . .
C8S C7S H7SA 109.5 . .
C8S C7S H7SB 109.5 . .
H7SA C7S H7SB 109.5 . .
C8S C7S H7SC 109.5 . .
H7SA C7S H7SC 109.5 . .
H7SB C7S H7SC 109.5 . .
C7S C8S C9S 88.6(7) . .
C7S C8S H8SA 113.9 . .
C9S C8S H8SA 113.9 . .
C7S C8S H8SB 113.9 . .
C9S C8S H8SB 113.9 . .
H8SA C8S H8SB 111.1 . .
C8S C9S C10S 110.9(4) . .
C8S C9S H9SA 109.5 . .
C10S C9S H9SA 109.5 . .
C8S C9S H9SB 109.5 . .
C10S C9S H9SB 109.5 . .
H9SA C9S H9SB 108.1 . .
C11S C10S C9S 90.3(3) . .
C11S C10S H10A 113.6 . .
C9S C10S H10A 113.6 . .
C11S C10S H10B 113.6 . .
C9S C10S H10B 113.6 . .
H10A C10S H10B 110.9 . .
C12S C11S C10S 109.8(4) . .
C12S C11S H11B 109.7 . .
C10S C11S H11B 109.7 . .
C12S C11S H11C 109.7 . .
C10S C11S H11C 109.7 . .
H11B C11S H11C 108.2 . .
C11S C12S H12D 109.5 . .
C11S C12S H12E 109.5 . .
H12D C12S H12E 109.5 . .
C11S C12S H12F 109.5 . .
H12D C12S H12F 109.5 . .
H12E C12S H12F 109.5 . .

loop_
_geom_bond_atom_site_label_1
_geom_bond_atom_site_label_2
_geom_bond_distance
_geom_bond_site_symmetry_2
Y1 N2 2.1863(19) .
Y1 N1 2.2182(19) .
Y1 O2S 2.3180(19) .
Y1 H1 2.553(4) .
Y1 O1S 2.702(2) .
Y1 C1 2.837(2) .
Y1 C2 2.8545(19) .
Y1 Y1 3.4703(4) 2_655
Y1 H1 2.553(4) .
N1 C5 1.409(3) .
N1 C1 1.428(3) .
N2 C2 1.415(3) .
N2 C17 1.423(3) .
C1 C2 1.363(3) .
C1 C3 1.529(3) .
C2 C4 1.519(3) .
C3 H3A 0.9800 .
C3 H3B 0.9800 .
C3 H3C 0.9800 .
C4 H4A 0.9800 .
C4 H4B 0.9800 .
C4 H4C 0.9800 .
C5 C10 1.420(3) .
C5 C6 1.420(3) .
C6 C7 1.380(4) .
C6 C11 1.519(4) .
C7 C8 1.390(5) .
C7 H7A 0.9500 .
C8 C9 1.383(4) .
C8 H8A 0.9500 .
C9 C10 1.406(4) .
C9 H9A 0.9500 .
C10 C14 1.517(4) .
C11 C13 1.531(4) .
C11 C12 1.538(4) .
C11 H11A 1.0000 .
C12 H12A 0.9800 .
C12 H12B 0.9800 .
C12 H12C 0.9800 .
C13 H13A 0.9800 .
C13 H13B 0.9800 .
C13 H13C 0.9800 .
C14 C15' 1.531(4) .
C14 C15 1.534(4) .
C14 C16 1.562(4) .
C14 H14A 1.0000 .
C15 H15A 0.9800 .
C15 H15B 0.9800 .
C15 H15C 0.9800 .
C15' H15D 0.9800 .
C15' H15E 0.9800 .
C15' H15F 0.9800 .
C16 H16A 0.9800 .
C16 H16B 0.9800 .
C16 H16C 0.9800 .
C17 C18 1.408(4) .
C17 C22 1.420(4) .
C18 C19 1.391(4) .
C18 C23 1.523(5) .
C19 C20 1.383(5) .
C19 H19A 0.9500 .
C20 C21 1.360(5) .
C20 H20A 0.9500 .
C21 C22 1.428(4) .
C21 H21A 0.9500 .
C22 C26 1.503(4) .
C23 C24 1.486(5) .
C23 C25' 1.521(4) .
C23 C25 1.543(4) .
C23 H23A 1.0000 .
C23 H23B 0.9600 .
C24 H24A 0.9800 .
C24 H24B 0.9800 .
C24 H24C 0.9800 .
C25 H25A 0.9800 .
C25 H25B 0.9800 .
C25 H25C 0.9800 .
C25' H25D 0.9800 .
C25' H25E 0.9800 .
C25' H25F 0.9800 .
C26 C28 1.522(5) .
C26 C27 1.524(4) .
C26 H26A 1.0000 .
C27 H27A 0.9800 .
C27 H27B 0.9800 .
C27 H27C 0.9800 .
C28 H28A 0.9800 .
C28 H28B 0.9800 .
C28 H28C 0.9800 .
O1S C1S 1.460(3) .
O1S C1S 1.460(3) 2_655
O1S Y1 2.702(2) 2_655
C1S C2S 1.493(3) .
C1S H1SA 0.9900 .
C1S H1SB 0.9900 .
C2S C2S 1.493(3) 2_655
C2S H2SA 0.9900 .
C2S H2SB 0.9900 .
O2S C3Q 1.436(3) .
O2S C6S 1.451(3) .
O2S C3S 1.462(3) .
C3S C4S 1.516(4) .
C3S H3SA 0.9900 .
C3S H3SB 0.9900 .
C4S C5S 1.505(4) .
C4S H4SA 0.9900 .
C4S H4SB 0.9900 .
C5S C6S 1.512(4) .
C5S H5SA 0.9900 .
C5S H5SB 0.9900 .
C3Q C4Q 1.506(4) .
C3Q H3QA 0.9900 .
C3Q H3QB 0.9900 .
C4Q C5Q 1.503(4) .
C4Q H4QA 0.9900 .
C4Q H4QB 0.9900 .
C5Q C6S 1.495(4) .
C5Q H5QA 0.9900 .
C5Q H5QB 0.9900 .
C6S H6SA 0.9900 .
C6S H6SB 0.9900 .
C6S H6SC 0.9601 .
C6S H6SD 0.9600 .
C7S C8S 1.529(5) .
C7S H7SA 0.9800 .
C7S H7SB 0.9800 .
C7S H7SC 0.9800 .
C8S C9S 1.531(4) .
C8S H8SA 0.9900 .
C8S H8SB 0.9900 .
C9S C10S 1.533(4) .
C9S H9SA 0.9900 .
C9S H9SB 0.9900 .
C10S C11S 1.530(4) .
C10S H10A 0.9900 .
C10S H10B 0.9900 .
C11S C12S 1.527(5) .
C11S H11B 0.9900 .
C11S H11C 0.9900 .
C12S H12D 0.9800 .
C12S H12E 0.9800 .
C12S H12F 0.9800 .
